data_8107282
loop_
_publ_author_name
'Elmakki, Mohammed A.'
'Alexander, Orbett T.'
'Venter, Johan A.'
'Roodt, Andreas'

_publ_section_title
;
 The crystal structure of (carbonato \k2
 O,O&#x2032;)(2-oxopyridin-1(2H)-olato-\kN)tris(trimethylphosphine)rhodium(III)
 water solvate, C15H33NO5P3Rh
;
_journal_issue 6
_journal_name_full 'Zeitschrift f\"ur Kristallographie - New Crystal Structures'
_journal_page_first 1023
_journal_page_last 1025
_journal_paper_doi 10.1515/ncrs-2022-0345
_journal_volume 237
_journal_year 2022
_chemical_formula_moiety '4(C15 H31 N O4 P3 Rh), 4(H2 O)'
_chemical_formula_sum 'C60 H132 N4 O20 P12 Rh4'
_chemical_formula_weight 2012.97
_space_group_crystal_system orthorhombic
_space_group_IT_number 62
_space_group_name_Hall '-P 2ac 2n'
_space_group_name_H-M_alt 'P n m a'
_atom_sites_solution_hydrogens mixed
_atom_sites_solution_primary iterative
_cell_angle_alpha 90
_cell_angle_beta 90
_cell_angle_gamma 90
_cell_formula_units_Z 1
_cell_length_a 19.8694(11)
_cell_length_b 12.5765(7)
_cell_length_c 8.6990(5)
_cell_measurement_reflns_used 9980
_cell_measurement_temperature 100.0
_cell_measurement_theta_max 28.31
_cell_measurement_theta_min 2.56
_cell_volume 2173.8(2)
_computing_molecular_graphics 'Olex2 1.3 (Dolomanov et al., 2009)'
_computing_publication_material 'Olex2 1.3 (Dolomanov et al., 2009)'
_computing_structure_refinement 'SHELXL 2017/1 (Sheldrick, 2015)'
_computing_structure_solution 'olex2.solve 1.3 (Bourhis et al., 2015)'
_diffrn_ambient_temperature 100.0
_diffrn_measured_fraction_theta_full 0.997
_diffrn_measured_fraction_theta_max 0.997
_diffrn_measurement_device_type 'Bruker APEX-II CCD'
_diffrn_measurement_method '\w scans'
_diffrn_radiation_monochromator graphite
_diffrn_radiation_type MoK\a
_diffrn_radiation_wavelength 0.71073
_diffrn_reflns_av_R_equivalents 0.0675
_diffrn_reflns_av_unetI/netI 0.0364
_diffrn_reflns_Laue_measured_fraction_full 0.997
_diffrn_reflns_Laue_measured_fraction_max 0.997
_diffrn_reflns_limit_h_max 26
_diffrn_reflns_limit_h_min -26
_diffrn_reflns_limit_k_max 16
_diffrn_reflns_limit_k_min -15
_diffrn_reflns_limit_l_max 11
_diffrn_reflns_limit_l_min -11
_diffrn_reflns_number 26589
_diffrn_reflns_point_group_measured_fraction_full 0.997
_diffrn_reflns_point_group_measured_fraction_max 0.997
_diffrn_reflns_theta_full 25.242
_diffrn_reflns_theta_max 27.997
_diffrn_reflns_theta_min 2.050
_diffrn_standards_number 0
_exptl_absorpt_coefficient_mu 1.030
_exptl_absorpt_correction_T_max 0.959
_exptl_absorpt_correction_T_min 0.951
_exptl_absorpt_correction_type multi-scan
_exptl_absorpt_process_details
;
SADABS 2016/2: J. Appl. Cryst. 48 (2015) 3-10
;
_exptl_crystal_colour yellow
_exptl_crystal_colour_primary yellow
_exptl_crystal_density_diffrn 1.538
_exptl_crystal_density_meas 1.538
_exptl_crystal_description needle
_exptl_crystal_F_000 1040
_exptl_crystal_size_max 0.239
_exptl_crystal_size_mid 0.05
_exptl_crystal_size_min 0.041
_refine_diff_density_max 1.371
_refine_diff_density_min -1.191
_refine_diff_density_rms 0.100
_refine_ls_extinction_coef 0.0023(4)
_refine_ls_extinction_expression Fc^*^=kFc[1+0.001xFc^2^\l^3^/sin(2\q)]^-1/4^
_refine_ls_extinction_method 'SHELXL-2017/1 (Sheldrick 2017)'
_refine_ls_goodness_of_fit_ref 1.140
_refine_ls_hydrogen_treatment mixed
_refine_ls_matrix_type full
_refine_ls_number_parameters 150
_refine_ls_number_reflns 2737
_refine_ls_number_restraints 3
_refine_ls_restrained_S_all 1.140
_refine_ls_R_factor_all 0.0537
_refine_ls_R_factor_gt 0.0394
_refine_ls_shift/su_max 0.001
_refine_ls_shift/su_mean 0.000
_refine_ls_structure_factor_coef Fsqd
_refine_ls_weighting_details 'w=1/[\s^2^(Fo^2^)+(0.0109P)^2^+6.7358P] where P=(Fo^2^+2Fc^2^)/3'
_refine_ls_weighting_scheme calc
_refine_ls_wR_factor_gt 0.0841
_refine_ls_wR_factor_ref 0.0941
_reflns_Friedel_coverage 0.000
_reflns_Friedel_fraction_full .
_reflns_Friedel_fraction_max .
_reflns_number_gt 2249
_reflns_number_total 2737
_reflns_threshold_expression 'I > 2\s(I)'
_cod_data_source_file suppl_j_ncrs-2022-0345_suppl.cif
_cod_data_source_block new
_cod_database_code 8107282
_shelx_space_group_comment
;
The symmetry employed for this shelxl refinement is uniquely defined
by the following loop, which should always be used as a source of
symmetry information in preference to the above space-group names.
They are only intended as comments.
;
_shelx_estimated_absorpt_t_max 0.959
_shelx_estimated_absorpt_t_min 0.791

loop_
_space_group_symop_operation_xyz
'x, y, z'
'-x+1/2, -y, z+1/2'
'-x, y+1/2, -z'
'x+1/2, -y+1/2, -z+1/2'
'-x, -y, -z'
'x-1/2, y, -z-1/2'
'x, -y-1/2, z'
'-x-1/2, y-1/2, z-1/2'

loop_
_atom_site_label
_atom_site_type_symbol
_atom_site_fract_x
_atom_site_fract_y
_atom_site_fract_z
_atom_site_U_iso_or_equiv
_atom_site_adp_type
_atom_site_occupancy
_atom_site_site_symmetry_order
_atom_site_calc_flag
_atom_site_refinement_flags_posn
_atom_site_refinement_flags_adp
_atom_site_refinement_flags_occupancy
_atom_site_disorder_assembly
_atom_site_disorder_group
Rh1 Rh 0.37747(2) 0.750000 0.73576(4) 0.01974(14) Uani 1 2 d S T P . .
P1 P 0.37592(5) 0.56431(7) 0.71743(10) 0.0275(2) Uani 1 1 d . . . . .
P2 P 0.38384(6) 0.750000 0.99863(13) 0.0232(3) Uani 1 2 d S T P . .
O1 O 0.47939(17) 0.750000 0.6872(4) 0.0316(8) Uani 1 2 d S T P . .
O2 O 0.40463(18) 0.750000 0.5013(4) 0.0258(7) Uani 1 2 d S T P . .
O3 O 0.5143(2) 0.750000 0.4409(5) 0.0487(11) Uani 1 2 d S T P . .
O4 O 0.2461(2) 0.750000 0.9640(5) 0.0583(13) Uani 1 2 d S T P . .
N1 N 0.27323(19) 0.750000 0.7112(5) 0.0253(9) Uani 1 2 d S T P . .
C1 C 0.4693(3) 0.750000 0.5373(6) 0.0307(11) Uani 1 2 d S T P . .
C2 C 0.2270(3) 0.750000 0.8272(7) 0.0399(13) Uani 1 2 d S T P . .
C3 C 0.1578(3) 0.750000 0.7839(8) 0.0478(15) Uani 1 2 d S T P . .
H3 H 0.124276 0.750000 0.861671 0.057 Uiso 1 2 calc R U P . .
C4 C 0.1389(3) 0.750000 0.6351(8) 0.0494(16) Uani 1 2 d S T P . .
H4 H 0.092447 0.750000 0.609052 0.059 Uiso 1 2 calc R U P . .
C5 C 0.1879(3) 0.750000 0.5186(7) 0.0437(14) Uani 1 2 d S T P . .
H5 H 0.175334 0.750000 0.413208 0.052 Uiso 1 2 calc R U P . .
H11A H 0.494(2) 0.806(4) 0.995(5) 0.052 Uiso 1 1 d . U . . .
H11B H 0.482(3) 0.750000 1.158(8) 0.052 Uiso 1 2 d S U P . .
H5A H 0.1736(19) 0.750000 1.095(5) 0.052 Uiso 1 2 d DS U P . .
H5B H 0.1034(13) 0.750000 1.123(6) 0.052 Uiso 1 2 d DS U P . .
C6 C 0.2533(3) 0.750000 0.5604(7) 0.0351(12) Uani 1 2 d S T P . .
H6 H 0.286776 0.750000 0.482387 0.042 Uiso 1 2 calc R U P . .
C7 C 0.3008(2) 0.4988(3) 0.7879(5) 0.0455(10) Uani 1 1 d . . . . .
H7A H 0.296297 0.511345 0.898588 0.068 Uiso 1 1 calc R U . . .
H7B H 0.304071 0.422196 0.768522 0.068 Uiso 1 1 calc R U . . .
H7C H 0.261242 0.527375 0.734588 0.068 Uiso 1 1 calc R U . . .
C8 C 0.4463(2) 0.4933(3) 0.7990(5) 0.0418(10) Uani 1 1 d . . . . .
H8A H 0.488405 0.527787 0.767765 0.063 Uiso 1 1 calc R U . . .
H8B H 0.445999 0.419677 0.762028 0.063 Uiso 1 1 calc R U . . .
H8C H 0.442845 0.493862 0.911324 0.063 Uiso 1 1 calc R U . . .
C9 C 0.3781(2) 0.5206(3) 0.5185(4) 0.0416(10) Uani 1 1 d . . . . .
H9A H 0.338962 0.549185 0.463760 0.062 Uiso 1 1 calc R U . . .
H9B H 0.377004 0.442731 0.514819 0.062 Uiso 1 1 calc R U . . .
H9C H 0.419442 0.546274 0.469661 0.062 Uiso 1 1 calc R U . . .
C10 C 0.3571(2) 0.8606(3) 1.1174(4) 0.0394(9) Uani 1 1 d . . . . .
H10A H 0.376899 0.926568 1.078065 0.059 Uiso 1 1 calc R U . . .
H10B H 0.372018 0.848951 1.223419 0.059 Uiso 1 1 calc R U . . .
H10C H 0.307907 0.866033 1.114834 0.059 Uiso 1 1 calc R U . . .
C11 C 0.4734(3) 0.750000 1.0402(6) 0.0310(11) Uani 1 2 d S T P . .
O5 O 0.1433(2) 0.750000 1.1694(5) 0.0446(10) Uani 1 2 d DS T P . .

loop_
_atom_site_aniso_label
_atom_site_aniso_U_11
_atom_site_aniso_U_22
_atom_site_aniso_U_33
_atom_site_aniso_U_23
_atom_site_aniso_U_13
_atom_site_aniso_U_12
Rh1 0.0204(2) 0.01579(19) 0.0230(2) 0.000 -0.00306(14) 0.000
P1 0.0378(5) 0.0154(4) 0.0293(5) 0.0008(3) -0.0061(4) -0.0008(3)
P2 0.0246(6) 0.0227(6) 0.0222(6) 0.000 -0.0015(5) 0.000
O1 0.0253(18) 0.037(2) 0.0330(19) 0.000 -0.0005(14) 0.000
O2 0.0334(18) 0.0223(18) 0.0216(16) 0.000 0.0014(13) 0.000
O3 0.039(2) 0.072(3) 0.036(2) 0.000 0.0095(18) 0.000
O4 0.032(2) 0.101(4) 0.042(2) 0.000 -0.0018(19) 0.000
N1 0.0169(18) 0.026(2) 0.033(2) 0.000 -0.0100(16) 0.000
C1 0.029(3) 0.033(3) 0.030(3) 0.000 0.001(2) 0.000
C2 0.023(3) 0.055(4) 0.042(3) 0.000 -0.004(2) 0.000
C3 0.027(3) 0.058(4) 0.058(4) 0.000 -0.001(3) 0.000
C4 0.031(3) 0.059(4) 0.059(4) 0.000 -0.016(3) 0.000
C5 0.041(3) 0.047(4) 0.044(3) 0.000 -0.018(3) 0.000
C6 0.034(3) 0.028(3) 0.043(3) 0.000 -0.004(2) 0.000
C7 0.050(2) 0.030(2) 0.057(3) 0.0035(19) -0.002(2) -0.0184(19)
C8 0.055(3) 0.026(2) 0.045(2) -0.0025(16) -0.0135(19) 0.0137(18)
C9 0.073(3) 0.0200(19) 0.0313(18) -0.0056(14) -0.0074(19) 0.0029(19)
C10 0.049(2) 0.040(2) 0.0295(18) -0.0062(16) 0.0021(16) 0.0104(18)
C11 0.031(3) 0.031(3) 0.031(3) 0.000 -0.004(2) 0.000
O5 0.041(2) 0.049(3) 0.044(2) 0.000 -0.0042(18) 0.000

loop_
_atom_type_symbol
_atom_type_description
_atom_type_scat_dispersion_real
_atom_type_scat_dispersion_imag
_atom_type_scat_source
C C 0.0033 0.0016 'International Tables Vol C Tables 4.2.6.8 and 6.1.1.4'
H H 0.0000 0.0000 'International Tables Vol C Tables 4.2.6.8 and 6.1.1.4'
N N 0.0061 0.0033 'International Tables Vol C Tables 4.2.6.8 and 6.1.1.4'
O O 0.0106 0.0060 'International Tables Vol C Tables 4.2.6.8 and 6.1.1.4'
P P 0.1023 0.0942 'International Tables Vol C Tables 4.2.6.8 and 6.1.1.4'
Rh Rh -1.1178 0.9187 'International Tables Vol C Tables 4.2.6.8 and 6.1.1.4'

loop_
_geom_angle_atom_site_label_1
_geom_angle_atom_site_label_2
_geom_angle_atom_site_label_3
_geom_angle
_geom_angle_site_symmetry_1
_geom_angle_site_symmetry_3
P1 Rh1 P1 172.05(5) . 7_575
P1 Rh1 C1 87.87(3) . .
P1 Rh1 C1 87.86(3) 7_575 .
P2 Rh1 P1 93.94(2) . .
P2 Rh1 P1 93.94(2) . 7_575
P2 Rh1 C1 130.26(12) . .
O1 Rh1 P1 89.94(3) . .
O1 Rh1 P1 89.94(3) . 7_575
O1 Rh1 P2 98.63(11) . .
O1 Rh1 O2 63.39(14) . .
O1 Rh1 N1 162.31(15) . .
O1 Rh1 C1 31.63(15) . .
O2 Rh1 P1 86.42(2) . 7_575
O2 Rh1 P1 86.42(2) . .
O2 Rh1 P2 162.01(10) . .
O2 Rh1 C1 31.75(15) . .
N1 Rh1 P1 88.85(3) . .
N1 Rh1 P1 88.85(3) . 7_575
N1 Rh1 P2 99.07(12) . .
N1 Rh1 O2 98.92(15) . .
N1 Rh1 C1 130.68(17) . .
C7 P1 Rh1 116.19(16) . .
C7 P1 C9 101.8(2) . .
C8 P1 Rh1 117.17(14) . .
C8 P1 C7 106.3(2) . .
C8 P1 C9 101.9(2) . .
C9 P1 Rh1 111.50(13) . .
C10 P2 Rh1 123.57(13) . .
C10 P2 Rh1 123.57(13) 7_575 .
C10 P2 C10 100.3(3) 7_575 .
C10 P2 C11 100.01(18) . .
C10 P2 C11 100.01(18) 7_575 .
C11 P2 Rh1 104.66(19) . .
C1 O1 Rh1 93.0(3) . .
C1 O2 Rh1 91.1(3) . .
C2 N1 Rh1 126.4(3) . .
C2 N1 C6 120.9(4) . .
C6 N1 Rh1 112.7(3) . .
O1 C1 Rh1 55.3(2) . .
O1 C1 O2 112.4(4) . .
O2 C1 Rh1 57.1(2) . .
O3 C1 Rh1 179.7(4) . .
O3 C1 O1 124.4(5) . .
O3 C1 O2 123.2(5) . .
O4 C2 N1 120.0(5) . .
O4 C2 C3 123.0(6) . .
N1 C2 C3 117.0(5) . .
C2 C3 H3 119.2 . .
C4 C3 C2 121.6(6) . .
C4 C3 H3 119.2 . .
C3 C4 H4 120.0 . .
C3 C4 C5 119.9(6) . .
C5 C4 H4 120.0 . .
C4 C5 H5 120.9 . .
C6 C5 C4 118.2(6) . .
C6 C5 H5 120.9 . .
N1 C6 H6 118.8 . .
C5 C6 N1 122.4(6) . .
C5 C6 H6 118.8 . .
P1 C7 H7A 109.5 . .
P1 C7 H7B 109.5 . .
P1 C7 H7C 109.5 . .
H7A C7 H7B 109.5 . .
H7A C7 H7C 109.5 . .
H7B C7 H7C 109.5 . .
P1 C8 H8A 109.5 . .
P1 C8 H8B 109.5 . .
P1 C8 H8C 109.5 . .
H8A C8 H8B 109.5 . .
H8A C8 H8C 109.5 . .
H8B C8 H8C 109.5 . .
P1 C9 H9A 109.5 . .
P1 C9 H9B 109.5 . .
P1 C9 H9C 109.5 . .
H9A C9 H9B 109.5 . .
H9A C9 H9C 109.5 . .
H9B C9 H9C 109.5 . .
P2 C10 H10A 109.5 . .
P2 C10 H10B 109.5 . .
P2 C10 H10C 109.5 . .
H10A C10 H10B 109.5 . .
H10A C10 H10C 109.5 . .
H10B C10 H10C 109.5 . .
P2 C11 H11A 111(3) . 7_575
P2 C11 H11A 111(3) . .
P2 C11 H11B 111(4) . .
H11A C11 H11A 102(6) . 7_575
H11A C11 H11B 111(4) . .
H11B C11 H11A 111(4) . 7_575
H5A O5 H5B 106(2) . .

loop_
_geom_bond_atom_site_label_1
_geom_bond_atom_site_label_2
_geom_bond_distance
_geom_bond_site_symmetry_2
Rh1 P1 2.3410(9) 7_575
Rh1 P1 2.3410(9) .
Rh1 P2 2.2902(12) .
Rh1 O1 2.069(3) .
Rh1 O2 2.110(3) .
Rh1 N1 2.082(4) .
Rh1 C1 2.512(5) .
P1 C7 1.813(4) .
P1 C8 1.805(4) .
P1 C9 1.816(4) .
P2 C10 1.812(4) 7_575
P2 C10 1.812(4) .
P2 C11 1.816(6) .
O1 C1 1.319(6) .
O2 C1 1.322(6) .
O3 C1 1.226(6) .
O4 C2 1.249(7) .
N1 C2 1.365(7) .
N1 C6 1.370(7) .
C2 C3 1.425(8) .
C3 H3 0.9500 .
C3 C4 1.347(9) .
C4 H4 0.9500 .
C4 C5 1.406(9) .
C5 H5 0.9500 .
C5 C6 1.349(8) .
C6 H6 0.9500 .
C7 H7A 0.9800 .
C7 H7B 0.9800 .
C7 H7C 0.9800 .
C8 H8A 0.9800 .
C8 H8B 0.9800 .
C8 H8C 0.9800 .
C9 H9A 0.9800 .
C9 H9B 0.9800 .
C9 H9C 0.9800 .
C10 H10A 0.9800 .
C10 H10B 0.9800 .
C10 H10C 0.9800 .
C11 H11A 0.90(5) .
C11 H11B 1.04(7) .
O5 H5A 0.887(19) .
O5 H5B 0.891(19) .

loop_
_geom_torsion_atom_site_label_1
_geom_torsion_atom_site_label_2
_geom_torsion_atom_site_label_3
_geom_torsion_atom_site_label_4
_geom_torsion
_geom_torsion_site_symmetry_1
_geom_torsion_site_symmetry_2
_geom_torsion_site_symmetry_3
_geom_torsion_site_symmetry_4
Rh1 O1 C1 O2 0.000(0) . . . .
Rh1 O1 C1 O3 180.000(1) . . . .
Rh1 O2 C1 O1 0.000(0) . . . .
Rh1 O2 C1 O3 180.000(1) . . . .
Rh1 N1 C2 O4 0.000(1) . . . .
Rh1 N1 C2 C3 180.000(1) . . . .
Rh1 N1 C6 C5 180.000(1) . . . .
O4 C2 C3 C4 180.000(1) . . . .
N1 C2 C3 C4 0.000(1) . . . .
C2 N1 C6 C5 0.000(1) . . . .
C2 C3 C4 C5 0.000(1) . . . .
C3 C4 C5 C6 0.000(1) . . . .
C4 C5 C6 N1 0.000(1) . . . .
C6 N1 C2 O4 180.000(1) . . . .
C6 N1 C2 C3 0.000(1) . . . .

loop_
_publcif_info_cif.paper_type
?
;
;
